data_4063460
loop_
_publ_author_name
'Phillips, Andrew D.'
'Zava, Olivier'
'Scopelitti, Rosario'
'Nazarov, Alexey A.'
'Dyson, Paul J.'

_publ_contact_author_address
;Faculte des sciences de base
Institut de Chimie Moleculaire et Biologique
EPFL-BCH, CH-1015 Lausanne, Switzerland 
;
_publ_contact_author_email paul.dyson@epfl.ch
_publ_contact_author_fax '+41 21 69 39885'
_publ_contact_author_name 'Paul J. Dyson'
_publ_contact_author_phone '+41 21 69 39854'
_publ_section_title
;
 Rational Design of Highly Cytotoxic \h6-Arene
 \b-Diketiminato&#x2212;Ruthenium Complexes
;
_journal_issue 2
_journal_name_full Organometallics
_journal_page_first 417
_journal_paper_doi 10.1021/om900991b
_journal_volume 29
_journal_year 2010
_chemical_formula_moiety 'C27 H13 Cl F18 N2 Ru'
_chemical_formula_sum 'C27 H13 Cl F18 N2 Ru'
_chemical_formula_weight 843.91
_chemical_name_common BzRu(Cl)MegaF
_chemical_name_systematic
;
 ?
;
_space_group_IT_number 14
_symmetry_cell_setting monoclinic
_symmetry_Int_Tables_number 14
_symmetry_space_group_name_Hall '-P 2ybc'
_symmetry_space_group_name_H-M 'P 1 21/c 1'
_atom_sites_solution_hydrogens geom
_atom_sites_solution_primary direct
_atom_sites_solution_secondary difmap
_audit_creation_method SHELXL-97
_cell_angle_alpha 90.00
_cell_angle_beta 99.075(2)
_cell_angle_gamma 90.00
_cell_formula_units_Z 4
_cell_length_a 13.2799(3)
_cell_length_b 12.6155(2)
_cell_length_c 17.3582(4)
_cell_measurement_reflns_used 15395
_cell_measurement_temperature 133(2)
_cell_measurement_theta_max 27.4223
_cell_measurement_theta_min 2.6173
_cell_volume 2871.66(10)
_computing_cell_refinement
;
CrysAlis RED 1.171 (Oxford Diffraction Ltd., 2008)
;
_computing_data_collection
;
CrysAlis CCD 1.171 (Oxford Diffraction Ltd., 2008)
;
_computing_data_reduction
;
CrysAlis RED 1.171 (Oxford Diffraction Ltd., 2008)
;
_computing_molecular_graphics 'Diamond 3.2 (Brandenburg, K., Crystal Impact GbR, 2009)'
_computing_structure_refinement 'SHELXL-97 (Sheldrick G.M., Bruker AXS, 1997)'
_computing_structure_solution 'SHELXS-97 (Sheldrick G.M., Bruker AXS, 1990)'
_diffrn_ambient_temperature 133(2)
_diffrn_detector 'Oxford Diffraction Sapphire CCD'
_diffrn_detector_area_resol_mean 8.2812
_diffrn_measured_fraction_theta_full 0.999
_diffrn_measured_fraction_theta_max 0.999
_diffrn_measurement_device_type 'Kuma KM4'
_diffrn_measurement_method '\f and \w scans'
_diffrn_radiation_monochromator graphite
_diffrn_radiation_source 'Kuma (Mo) X-ray Source'
_diffrn_radiation_wavelength 0.7107
_diffrn_reflns_av_R_equivalents 0.0231
_diffrn_reflns_av_sigmaI/netI 0.0165
_diffrn_reflns_limit_h_max 15
_diffrn_reflns_limit_h_min -13
_diffrn_reflns_limit_k_max 15
_diffrn_reflns_limit_k_min -15
_diffrn_reflns_limit_l_max 20
_diffrn_reflns_limit_l_min -20
_diffrn_reflns_number 16443
_diffrn_reflns_theta_full 25.00
_diffrn_reflns_theta_max 25.00
_diffrn_reflns_theta_min 2.63
_exptl_absorpt_coefficient_mu 0.780
_exptl_absorpt_correction_T_max 0.87
_exptl_absorpt_correction_T_min 0.722
_exptl_absorpt_correction_type multi-scan
_exptl_absorpt_process_details
;
CrysAlis RED 1.171 (Oxford Diffraction Ltd., 2008)
Empirical absorption correction using spherical harmonics,
implemented in SCALE3 ABSPACK scaling algorithm.
;
_exptl_crystal_colour red
_exptl_crystal_density_diffrn 1.952
_exptl_crystal_density_method 'not measured'
_exptl_crystal_description block
_exptl_crystal_F_000 1648
_exptl_crystal_size_max 0.561
_exptl_crystal_size_mid 0.246
_exptl_crystal_size_min 0.183
_refine_diff_density_max 0.354
_refine_diff_density_min -0.552
_refine_diff_density_rms 0.068
_refine_ls_extinction_method none
_refine_ls_goodness_of_fit_ref 1.068
_refine_ls_hydrogen_treatment constr
_refine_ls_matrix_type full
_refine_ls_number_parameters 442
_refine_ls_number_reflns 5043
_refine_ls_number_restraints 0
_refine_ls_restrained_S_all 1.068
_refine_ls_R_factor_all 0.0297
_refine_ls_R_factor_gt 0.0253
_refine_ls_shift/su_max 0.002
_refine_ls_shift/su_mean 0.000
_refine_ls_structure_factor_coef Fsqd
_refine_ls_weighting_details 'calc w=1/[\s^2^(Fo^2^)+(0.0346P)^2^+3.3711P] where P=(Fo^2^+2Fc^2^)/3'
_refine_ls_weighting_scheme calc
_refine_ls_wR_factor_gt 0.0631
_refine_ls_wR_factor_ref 0.0686
_reflns_number_gt 4585
_reflns_number_total 5043
_reflns_threshold_expression I>2/s(I)
_cod_data_source_file om900991b_si_001.cif
_cod_data_source_block adp428
_cod_original_sg_symbol_H-M 'P 2 1 / c'
_cod_database_code 4063460

loop_
_symmetry_equiv_pos_as_xyz
'x, y, z'
'-x, y+1/2, -z+1/2'
'-x, -y, -z'
'x, -y-1/2, z-1/2'

loop_
_atom_site_label
_atom_site_type_symbol
_atom_site_fract_x
_atom_site_fract_y
_atom_site_fract_z
_atom_site_U_iso_or_equiv
_atom_site_adp_type
_atom_site_occupancy
_atom_site_symmetry_multiplicity
_atom_site_calc_flag
_atom_site_refinement_flags
_atom_site_disorder_assembly
_atom_site_disorder_group
C1 C 0.13585(17) 0.79187(17) 0.08999(14) 0.0201(5) Uani 1 1 d . . .
C2 C 0.10555(18) 0.85577(19) 0.14736(14) 0.0237(5) Uani 1 1 d . . .
H2 H 0.1528 0.9028 0.1766 0.028 Uiso 1 1 calc R . .
C3 C 0.00584(18) 0.85053(19) 0.16169(15) 0.0251(5) Uani 1 1 d . . .
C4 C -0.06375(18) 0.7825(2) 0.11935(15) 0.0265(5) Uani 1 1 d . . .
H4 H -0.1321 0.7792 0.1292 0.032 Uiso 1 1 calc R . .
C5 C -0.03221(18) 0.71916(19) 0.06243(14) 0.0235(5) Uani 1 1 d . . .
C6 C 0.06764(18) 0.72249(18) 0.04796(14) 0.0216(5) Uani 1 1 d . . .
H6 H 0.0888 0.6776 0.0096 0.026 Uiso 1 1 calc R . .
C7 C -0.0237(2) 0.9187(2) 0.22527(17) 0.0347(6) Uani 1 1 d . . .
C8 C -0.10428(19) 0.6411(2) 0.01892(16) 0.0303(6) Uani 1 1 d . . .
C9 C 0.26794(17) 0.84977(17) 0.02122(13) 0.0199(5) Uani 1 1 d . . .
C10 C 0.18659(19) 0.9099(2) -0.03419(15) 0.0272(5) Uani 1 1 d . . .
C11 C 0.36625(17) 0.85903(18) 0.00383(13) 0.0205(5) Uani 1 1 d . . .
H11 H 0.3753 0.9061 -0.0372 0.025 Uiso 1 1 calc R . .
C12 C 0.45264(17) 0.80627(17) 0.04049(13) 0.0186(5) Uani 1 1 d . . .
C13 C 0.54904(17) 0.82656(19) 0.00395(14) 0.0234(5) Uani 1 1 d . . .
C14 C 0.55112(16) 0.68911(18) 0.13047(13) 0.0182(4) Uani 1 1 d . . .
C15 C 0.61122(18) 0.72593(18) 0.19792(14) 0.0208(5) Uani 1 1 d . . .
H15 H 0.5927 0.7886 0.2226 0.025 Uiso 1 1 calc R . .
C16 C 0.69830(17) 0.67066(18) 0.22902(13) 0.0208(5) Uani 1 1 d . . .
C17 C 0.72619(17) 0.57842(18) 0.19378(13) 0.0203(5) Uani 1 1 d . . .
H17 H 0.7863 0.5411 0.2150 0.024 Uiso 1 1 calc R . .
C18 C 0.66465(17) 0.54204(17) 0.12720(13) 0.0189(5) Uani 1 1 d . . .
C19 C 0.57737(16) 0.59689(18) 0.09524(13) 0.0183(4) Uani 1 1 d . . .
H19 H 0.5359 0.5713 0.0494 0.022 Uiso 1 1 calc R . .
C20 C 0.7604(2) 0.7058(2) 0.30415(15) 0.0286(6) Uani 1 1 d . . .
C21 C 0.68670(18) 0.44017(18) 0.08884(14) 0.0222(5) Uani 1 1 d . . .
C22 C 0.2746(2) 0.6755(2) 0.27179(15) 0.0329(6) Uani 1 1 d . . .
H22 H 0.2457 0.7220 0.3054 0.039 Uiso 1 1 calc R . .
C23 C 0.3808(2) 0.6540(2) 0.28539(15) 0.0352(6) Uani 1 1 d . . .
H23 H 0.4237 0.6872 0.3275 0.042 Uiso 1 1 calc R . .
C24 C 0.4217(2) 0.5840(2) 0.23682(17) 0.0347(6) Uani 1 1 d . . .
H24 H 0.4918 0.5656 0.2479 0.042 Uiso 1 1 calc R . .
C25 C 0.3597(2) 0.54016(19) 0.17128(17) 0.0339(6) Uani 1 1 d . . .
H25 H 0.3888 0.4951 0.1368 0.041 Uiso 1 1 calc R . .
C26 C 0.2558(2) 0.56276(19) 0.15689(15) 0.0296(6) Uani 1 1 d . . .
H26 H 0.2138 0.5343 0.1123 0.036 Uiso 1 1 calc R . .
C27 C 0.21367(19) 0.6286(2) 0.20952(16) 0.0299(6) Uani 1 1 d . . .
H27 H 0.1422 0.6407 0.2018 0.036 Uiso 1 1 calc R . .
N1 N 0.24083(14) 0.79471(14) 0.07920(11) 0.0182(4) Uani 1 1 d . . .
N2 N 0.45779(14) 0.74258(14) 0.10091(11) 0.0176(4) Uani 1 1 d . . .
F1 F 0.00416(17) 1.01945(15) 0.21872(14) 0.0698(7) Uani 1 1 d . . .
F2 F 0.01977(14) 0.88608(18) 0.29550(10) 0.0578(5) Uani 1 1 d . . .
F3 F -0.12368(11) 0.91966(14) 0.22633(10) 0.0409(4) Uani 1 1 d . . .
F4 F -0.08550(13) 0.62385(16) -0.05336(10) 0.0498(5) Uani 1 1 d . . .
F5 F -0.20145(11) 0.67138(14) 0.01240(10) 0.0427(4) Uani 1 1 d . . .
F6 F -0.09831(13) 0.54667(13) 0.05401(12) 0.0517(5) Uani 1 1 d . . .
F7 F 0.22631(11) 0.97328(12) -0.08331(9) 0.0350(4) Uani 1 1 d . . .
F8 F 0.12499(12) 0.84271(14) -0.07948(9) 0.0416(4) Uani 1 1 d . . .
F9 F 0.12780(13) 0.97064(14) 0.00267(10) 0.0460(4) Uani 1 1 d . . .
F10 F 0.53682(11) 0.90455(11) -0.04873(9) 0.0301(3) Uani 1 1 d . . .
F11 F 0.57660(11) 0.74067(12) -0.03306(9) 0.0339(3) Uani 1 1 d . . .
F12 F 0.62838(11) 0.85412(13) 0.05723(9) 0.0386(4) Uani 1 1 d . . .
F13 F 0.73914(13) 0.80367(13) 0.32422(10) 0.0447(4) Uani 1 1 d . . .
F14 F 0.74653(18) 0.64347(16) 0.36310(10) 0.0663(6) Uani 1 1 d . . .
F15 F 0.86028(12) 0.70402(15) 0.30084(11) 0.0518(5) Uani 1 1 d . . .
F16 F 0.61106(11) 0.36995(11) 0.08894(9) 0.0315(3) Uani 1 1 d . . .
F17 F 0.69525(12) 0.45425(12) 0.01326(8) 0.0323(3) Uani 1 1 d . . .
F18 F 0.77238(11) 0.39339(11) 0.12257(9) 0.0321(3) Uani 1 1 d . . .
Cl1 Cl 0.38303(4) 0.89046(4) 0.21365(3) 0.02408(13) Uani 1 1 d . . .
Ru1 Ru 0.340000(13) 0.713646(13) 0.166440(10) 0.01609(7) Uani 1 1 d . . .

loop_
_atom_site_aniso_label
_atom_site_aniso_U_11
_atom_site_aniso_U_22
_atom_site_aniso_U_33
_atom_site_aniso_U_23
_atom_site_aniso_U_13
_atom_site_aniso_U_12
C1 0.0186(11) 0.0205(11) 0.0209(12) 0.0026(9) 0.0018(9) 0.0013(9)
C2 0.0240(12) 0.0213(11) 0.0258(13) -0.0015(10) 0.0037(10) -0.0001(9)
C3 0.0236(12) 0.0255(12) 0.0273(13) 0.0017(10) 0.0073(10) 0.0032(10)
C4 0.0181(11) 0.0322(13) 0.0305(14) 0.0043(11) 0.0075(10) 0.0019(10)
C5 0.0224(12) 0.0247(12) 0.0231(12) 0.0050(10) 0.0027(10) -0.0017(9)
C6 0.0226(12) 0.0219(12) 0.0202(12) 0.0010(9) 0.0028(9) 0.0000(9)
C7 0.0288(14) 0.0375(15) 0.0402(16) -0.0078(13) 0.0127(12) 0.0006(11)
C8 0.0219(12) 0.0355(14) 0.0332(14) 0.0002(12) 0.0034(10) -0.0057(11)
C9 0.0225(11) 0.0167(11) 0.0201(12) -0.0024(9) 0.0023(9) -0.0016(9)
C10 0.0267(13) 0.0291(13) 0.0257(13) 0.0060(11) 0.0042(10) 0.0013(10)
C11 0.0239(12) 0.0179(11) 0.0200(12) 0.0002(9) 0.0043(9) -0.0029(9)
C12 0.0218(11) 0.0160(11) 0.0183(11) -0.0049(9) 0.0040(9) -0.0049(9)
C13 0.0221(12) 0.0243(12) 0.0243(12) 0.0017(10) 0.0051(9) -0.0037(9)
C14 0.0167(10) 0.0197(11) 0.0190(11) 0.0000(9) 0.0055(9) -0.0025(9)
C15 0.0230(12) 0.0192(11) 0.0209(12) -0.0028(9) 0.0057(9) -0.0034(9)
C16 0.0220(11) 0.0202(11) 0.0198(12) -0.0014(9) 0.0025(9) -0.0057(9)
C17 0.0213(11) 0.0199(11) 0.0196(11) 0.0028(9) 0.0027(9) -0.0018(9)
C18 0.0213(11) 0.0169(11) 0.0197(11) 0.0016(9) 0.0067(9) -0.0033(9)
C19 0.0191(11) 0.0214(11) 0.0148(11) -0.0026(9) 0.0040(8) -0.0037(9)
C20 0.0308(14) 0.0269(13) 0.0259(13) -0.0017(10) -0.0020(10) -0.0005(10)
C21 0.0238(12) 0.0207(11) 0.0219(12) -0.0001(9) 0.0029(9) -0.0005(9)
C22 0.0560(17) 0.0236(12) 0.0234(13) 0.0045(11) 0.0194(12) 0.0005(12)
C23 0.0512(17) 0.0319(14) 0.0198(13) 0.0099(11) -0.0029(11) -0.0128(12)
C24 0.0274(13) 0.0283(13) 0.0489(17) 0.0236(13) 0.0074(12) 0.0030(11)
C25 0.0518(17) 0.0121(11) 0.0446(17) 0.0046(11) 0.0285(13) 0.0010(11)
C26 0.0411(15) 0.0222(12) 0.0255(13) 0.0023(10) 0.0050(11) -0.0148(11)
C27 0.0269(13) 0.0294(13) 0.0359(15) 0.0148(11) 0.0127(11) -0.0021(11)
N1 0.0169(9) 0.0179(9) 0.0201(10) -0.0006(8) 0.0034(7) -0.0011(7)
N2 0.0198(9) 0.0153(9) 0.0177(9) -0.0015(8) 0.0029(7) -0.0016(7)
F1 0.0833(15) 0.0369(10) 0.1040(18) -0.0315(11) 0.0607(13) -0.0156(10)
F2 0.0433(10) 0.0951(16) 0.0337(10) -0.0223(10) 0.0018(8) 0.0190(10)
F3 0.0310(8) 0.0495(10) 0.0456(10) -0.0062(8) 0.0162(7) 0.0105(7)
F4 0.0365(9) 0.0748(13) 0.0387(10) -0.0231(9) 0.0082(7) -0.0226(9)
F5 0.0188(7) 0.0509(10) 0.0562(11) -0.0044(9) -0.0011(7) -0.0046(7)
F6 0.0448(10) 0.0324(9) 0.0721(13) 0.0088(9) -0.0088(9) -0.0135(8)
F7 0.0315(8) 0.0370(8) 0.0360(9) 0.0187(7) 0.0039(6) 0.0013(7)
F8 0.0345(8) 0.0520(10) 0.0334(9) 0.0123(8) -0.0100(7) -0.0120(7)
F9 0.0478(10) 0.0478(10) 0.0459(10) 0.0166(8) 0.0177(8) 0.0280(8)
F10 0.0292(7) 0.0302(8) 0.0330(8) 0.0104(6) 0.0115(6) -0.0030(6)
F11 0.0332(8) 0.0321(8) 0.0417(9) 0.0006(7) 0.0226(7) 0.0021(7)
F12 0.0255(8) 0.0528(10) 0.0360(9) 0.0074(8) 0.0000(6) -0.0186(7)
F13 0.0460(10) 0.0392(9) 0.0427(10) -0.0230(8) -0.0127(8) 0.0064(7)
F14 0.1070(17) 0.0608(13) 0.0234(9) 0.0084(9) -0.0135(10) -0.0331(12)
F15 0.0282(9) 0.0634(12) 0.0575(12) -0.0280(9) -0.0129(8) 0.0035(8)
F16 0.0352(8) 0.0209(7) 0.0397(9) -0.0092(6) 0.0099(7) -0.0094(6)
F17 0.0478(9) 0.0293(8) 0.0216(7) -0.0049(6) 0.0114(6) 0.0033(7)
F18 0.0322(8) 0.0245(7) 0.0380(9) -0.0043(6) 0.0005(6) 0.0096(6)
Cl1 0.0310(3) 0.0184(3) 0.0234(3) -0.0060(2) 0.0060(2) -0.0039(2)
Ru1 0.01859(11) 0.01430(10) 0.01591(11) -0.00055(6) 0.00439(7) -0.00144(6)

loop_
_atom_type_symbol
_atom_type_description
_atom_type_scat_dispersion_real
_atom_type_scat_dispersion_imag
_atom_type_scat_source
C C 0.0033 0.0016 'International Tables Vol C Tables 4.2.6.8 and 6.1.1.4'
H H 0.0000 0.0000 'International Tables Vol C Tables 4.2.6.8 and 6.1.1.4'
N N 0.0061 0.0033 'International Tables Vol C Tables 4.2.6.8 and 6.1.1.4'
F F 0.0171 0.0103 'International Tables Vol C Tables 4.2.6.8 and 6.1.1.4'
Cl Cl 0.1484 0.1585 'International Tables Vol C Tables 4.2.6.8 and 6.1.1.4'
Ru Ru -1.2594 0.8363 'International Tables Vol C Tables 4.2.6.8 and 6.1.1.4'

loop_
_geom_angle_atom_site_label_1
_geom_angle_atom_site_label_2
_geom_angle_atom_site_label_3
_geom_angle
_geom_angle_site_symmetry_1
_geom_angle_site_symmetry_3
_geom_angle_publ_flag
C6 C1 C2 120.4(2) . . ?
C6 C1 N1 121.1(2) . . ?
C2 C1 N1 118.4(2) . . ?
C3 C2 C1 119.6(2) . . ?
C3 C2 H2 120.2 . . ?
C1 C2 H2 120.2 . . ?
C4 C3 C2 120.7(2) . . ?
C4 C3 C7 121.1(2) . . ?
C2 C3 C7 118.2(2) . . ?
C3 C4 C5 119.0(2) . . ?
C3 C4 H4 120.5 . . ?
C5 C4 H4 120.5 . . ?
C4 C5 C6 121.1(2) . . ?
C4 C5 C8 120.0(2) . . ?
C6 C5 C8 118.9(2) . . ?
C1 C6 C5 119.3(2) . . ?
C1 C6 H6 120.4 . . ?
C5 C6 H6 120.4 . . ?
F2 C7 F3 106.3(2) . . ?
F2 C7 F1 106.7(2) . . ?
F3 C7 F1 106.4(2) . . ?
F2 C7 C3 111.8(2) . . ?
F3 C7 C3 113.1(2) . . ?
F1 C7 C3 112.1(2) . . ?
F5 C8 F6 106.4(2) . . ?
F5 C8 F4 106.8(2) . . ?
F6 C8 F4 106.1(2) . . ?
F5 C8 C5 112.8(2) . . ?
F6 C8 C5 111.8(2) . . ?
F4 C8 C5 112.5(2) . . ?
N1 C9 C11 126.1(2) . . ?
N1 C9 C10 119.4(2) . . ?
C11 C9 C10 114.6(2) . . ?
F9 C10 F7 106.5(2) . . ?
F9 C10 F8 107.2(2) . . ?
F7 C10 F8 105.6(2) . . ?
F9 C10 C9 113.2(2) . . ?
F7 C10 C9 112.78(19) . . ?
F8 C10 C9 111.0(2) . . ?
C9 C11 C12 126.5(2) . . ?
C9 C11 H11 116.7 . . ?
C12 C11 H11 116.7 . . ?
N2 C12 C11 126.4(2) . . ?
N2 C12 C13 119.3(2) . . ?
C11 C12 C13 114.3(2) . . ?
F12 C13 F10 106.27(19) . . ?
F12 C13 F11 107.32(19) . . ?
F10 C13 F11 106.28(19) . . ?
F12 C13 C12 112.06(19) . . ?
F10 C13 C12 112.71(19) . . ?
F11 C13 C12 111.81(19) . . ?
C19 C14 C15 120.2(2) . . ?
C19 C14 N2 120.1(2) . . ?
C15 C14 N2 119.6(2) . . ?
C16 C15 C14 119.6(2) . . ?
C16 C15 H15 120.2 . . ?
C14 C15 H15 120.2 . . ?
C15 C16 C17 120.9(2) . . ?
C15 C16 C20 120.2(2) . . ?
C17 C16 C20 118.9(2) . . ?
C18 C17 C16 118.8(2) . . ?
C18 C17 H17 120.6 . . ?
C16 C17 H17 120.6 . . ?
C17 C18 C19 120.9(2) . . ?
C17 C18 C21 121.6(2) . . ?
C19 C18 C21 117.4(2) . . ?
C14 C19 C18 119.7(2) . . ?
C14 C19 H19 120.2 . . ?
C18 C19 H19 120.2 . . ?
F13 C20 F14 106.7(2) . . ?
F13 C20 F15 106.3(2) . . ?
F14 C20 F15 106.4(2) . . ?
F13 C20 C16 113.2(2) . . ?
F14 C20 C16 111.9(2) . . ?
F15 C20 C16 111.8(2) . . ?
F18 C21 F16 107.17(19) . . ?
F18 C21 F17 106.81(19) . . ?
F16 C21 F17 105.49(18) . . ?
F18 C21 C18 113.45(19) . . ?
F16 C21 C18 111.57(18) . . ?
F17 C21 C18 111.87(19) . . ?
C27 C22 C23 119.6(2) . . ?
C27 C22 Ru1 72.62(14) . . ?
C23 C22 Ru1 70.58(14) . . ?
C27 C22 H22 120.2 . . ?
C23 C22 H22 120.2 . . ?
Ru1 C22 H22 128.8 . . ?
C24 C23 C22 119.6(2) . . ?
C24 C23 Ru1 73.00(15) . . ?
C22 C23 Ru1 71.64(15) . . ?
C24 C23 H23 120.2 . . ?
C22 C23 H23 120.2 . . ?
Ru1 C23 H23 127.2 . . ?
C23 C24 C25 120.4(2) . . ?
C23 C24 Ru1 70.24(15) . . ?
C25 C24 Ru1 70.86(15) . . ?
C23 C24 H24 119.8 . . ?
C25 C24 H24 119.8 . . ?
Ru1 C24 H24 132.0 . . ?
C26 C25 C24 120.0(2) . . ?
C26 C25 Ru1 71.43(14) . . ?
C24 C25 Ru1 72.03(15) . . ?
C26 C25 H25 120.0 . . ?
C24 C25 H25 120.0 . . ?
Ru1 C25 H25 128.9 . . ?
C25 C26 C27 119.1(2) . . ?
C25 C26 Ru1 71.70(14) . . ?
C27 C26 Ru1 72.01(14) . . ?
C25 C26 H26 120.5 . . ?
C27 C26 H26 120.5 . . ?
Ru1 C26 H26 127.9 . . ?
C22 C27 C26 121.1(2) . . ?
C22 C27 Ru1 71.03(15) . . ?
C26 C27 Ru1 70.67(14) . . ?
C22 C27 H27 119.5 . . ?
C26 C27 H27 119.5 . . ?
Ru1 C27 H27 131.8 . . ?
C9 N1 C1 120.02(19) . . ?
C9 N1 Ru1 126.07(15) . . ?
C1 N1 Ru1 113.79(14) . . ?
C12 N2 C14 120.44(19) . . ?
C12 N2 Ru1 125.97(15) . . ?
C14 N2 Ru1 113.52(14) . . ?
N2 Ru1 N1 87.76(7) . . ?
N2 Ru1 C23 118.41(9) . . ?
N1 Ru1 C23 151.63(10) . . ?
N2 Ru1 C22 155.78(9) . . ?
N1 Ru1 C22 114.82(9) . . ?
C23 Ru1 C22 37.78(11) . . ?
N2 Ru1 C26 121.41(9) . . ?
N1 Ru1 C26 96.49(9) . . ?
C23 Ru1 C26 79.65(10) . . ?
C22 Ru1 C26 67.08(10) . . ?
N2 Ru1 C25 95.67(8) . . ?
N1 Ru1 C25 124.47(10) . . ?
C23 Ru1 C25 67.14(11) . . ?
C22 Ru1 C25 79.12(10) . . ?
C26 Ru1 C25 36.87(10) . . ?
N2 Ru1 C27 158.68(9) . . ?
N1 Ru1 C27 93.25(8) . . ?
C23 Ru1 C27 66.58(10) . . ?
C22 Ru1 C27 36.34(10) . . ?
C26 Ru1 C27 37.31(10) . . ?
C25 Ru1 C27 66.33(10) . . ?
N2 Ru1 C24 94.87(9) . . ?
N1 Ru1 C24 161.54(9) . . ?
C23 Ru1 C24 36.76(11) . . ?
C22 Ru1 C24 66.65(10) . . ?
C26 Ru1 C24 66.58(10) . . ?
C25 Ru1 C24 37.11(11) . . ?
C27 Ru1 C24 77.76(9) . . ?
N2 Ru1 Cl1 82.36(5) . . ?
N1 Ru1 Cl1 83.29(5) . . ?
C23 Ru1 Cl1 89.28(7) . . ?
C22 Ru1 Cl1 91.33(7) . . ?
C26 Ru1 Cl1 156.23(7) . . ?
C25 Ru1 Cl1 152.17(8) . . ?
C27 Ru1 Cl1 118.92(7) . . ?
C24 Ru1 Cl1 115.16(8) . . ?

loop_
_geom_bond_atom_site_label_1
_geom_bond_atom_site_label_2
_geom_bond_distance
_geom_bond_site_symmetry_2
_geom_bond_publ_flag
C1 C6 1.382(3) . ?
C1 C2 1.389(3) . ?
C1 N1 1.436(3) . ?
C2 C3 1.387(3) . ?
C2 H2 0.9500 . ?
C3 C4 1.385(4) . ?
C3 C7 1.499(4) . ?
C4 C5 1.386(4) . ?
C4 H4 0.9500 . ?
C5 C6 1.389(3) . ?
C5 C8 1.493(3) . ?
C6 H6 0.9500 . ?
C7 F2 1.329(3) . ?
C7 F3 1.331(3) . ?
C7 F1 1.334(3) . ?
C8 F5 1.333(3) . ?
C8 F6 1.334(3) . ?
C8 F4 1.335(3) . ?
C9 N1 1.319(3) . ?
C9 C11 1.391(3) . ?
C9 C10 1.530(3) . ?
C10 F9 1.328(3) . ?
C10 F7 1.336(3) . ?
C10 F8 1.343(3) . ?
C11 C12 1.391(3) . ?
C11 H11 0.9500 . ?
C12 N2 1.314(3) . ?
C12 C13 1.537(3) . ?
C13 F12 1.334(3) . ?
C13 F10 1.336(3) . ?
C13 F11 1.340(3) . ?
C14 C19 1.384(3) . ?
C14 C15 1.389(3) . ?
C14 N2 1.433(3) . ?
C15 C16 1.385(3) . ?
C15 H15 0.9500 . ?
C16 C17 1.392(3) . ?
C16 C20 1.496(3) . ?
C17 C18 1.384(3) . ?
C17 H17 0.9500 . ?
C18 C19 1.388(3) . ?
C18 C21 1.497(3) . ?
C19 H19 0.9500 . ?
C20 F13 1.326(3) . ?
C20 F14 1.326(3) . ?
C20 F15 1.337(3) . ?
C21 F18 1.333(3) . ?
C21 F16 1.340(3) . ?
C21 F17 1.346(3) . ?
C22 C27 1.377(4) . ?
C22 C23 1.419(4) . ?
C22 Ru1 2.198(2) . ?
C22 H22 0.9500 . ?
C23 C24 1.389(4) . ?
C23 Ru1 2.184(3) . ?
C23 H23 0.9500 . ?
C24 C25 1.408(4) . ?
C24 Ru1 2.219(2) . ?
C24 H24 0.9500 . ?
C25 C26 1.393(4) . ?
C25 Ru1 2.204(2) . ?
C25 H25 0.9500 . ?
C26 C27 1.414(4) . ?
C26 Ru1 2.201(2) . ?
C26 H26 0.9500 . ?
C27 Ru1 2.218(2) . ?
C27 H27 0.9500 . ?
N1 Ru1 2.1082(19) . ?
N2 Ru1 2.1060(18) . ?
Cl1 Ru1 2.4137(6) . ?

loop_
_geom_torsion_atom_site_label_1
_geom_torsion_atom_site_label_2
_geom_torsion_atom_site_label_3
_geom_torsion_atom_site_label_4
_geom_torsion
_geom_torsion_site_symmetry_1
_geom_torsion_site_symmetry_2
_geom_torsion_site_symmetry_3
_geom_torsion_site_symmetry_4
_geom_torsion_publ_flag
C6 C1 C2 C3 -0.8(4) . . . . ?
N1 C1 C2 C3 -176.7(2) . . . . ?
C1 C2 C3 C4 -0.1(4) . . . . ?
C1 C2 C3 C7 178.6(2) . . . . ?
C2 C3 C4 C5 0.2(4) . . . . ?
C7 C3 C4 C5 -178.4(2) . . . . ?
C3 C4 C5 C6 0.6(4) . . . . ?
C3 C4 C5 C8 176.8(2) . . . . ?
C2 C1 C6 C5 1.5(3) . . . . ?
N1 C1 C6 C5 177.4(2) . . . . ?
C4 C5 C6 C1 -1.4(4) . . . . ?
C8 C5 C6 C1 -177.7(2) . . . . ?
C4 C3 C7 F2 109.1(3) . . . . ?
C2 C3 C7 F2 -69.6(3) . . . . ?
C4 C3 C7 F3 -10.8(4) . . . . ?
C2 C3 C7 F3 170.5(2) . . . . ?
C4 C3 C7 F1 -131.2(3) . . . . ?
C2 C3 C7 F1 50.1(3) . . . . ?
C4 C5 C8 F5 29.4(3) . . . . ?
C6 C5 C8 F5 -154.3(2) . . . . ?
C4 C5 C8 F6 -90.5(3) . . . . ?
C6 C5 C8 F6 85.8(3) . . . . ?
C4 C5 C8 F4 150.3(2) . . . . ?
C6 C5 C8 F4 -33.4(3) . . . . ?
N1 C9 C10 F9 50.5(3) . . . . ?
C11 C9 C10 F9 -129.9(2) . . . . ?
N1 C9 C10 F7 171.5(2) . . . . ?
C11 C9 C10 F7 -8.9(3) . . . . ?
N1 C9 C10 F8 -70.1(3) . . . . ?
C11 C9 C10 F8 109.5(2) . . . . ?
N1 C9 C11 C12 5.0(4) . . . . ?
C10 C9 C11 C12 -174.6(2) . . . . ?
C9 C11 C12 N2 -3.9(4) . . . . ?
C9 C11 C12 C13 175.5(2) . . . . ?
N2 C12 C13 F12 -50.6(3) . . . . ?
C11 C12 C13 F12 130.0(2) . . . . ?
N2 C12 C13 F10 -170.37(19) . . . . ?
C11 C12 C13 F10 10.1(3) . . . . ?
N2 C12 C13 F11 70.0(3) . . . . ?
C11 C12 C13 F11 -109.5(2) . . . . ?
C19 C14 C15 C16 0.9(3) . . . . ?
N2 C14 C15 C16 176.2(2) . . . . ?
C14 C15 C16 C17 -0.3(3) . . . . ?
C14 C15 C16 C20 -176.4(2) . . . . ?
C15 C16 C17 C18 -0.6(3) . . . . ?
C20 C16 C17 C18 175.6(2) . . . . ?
C16 C17 C18 C19 0.9(3) . . . . ?
C16 C17 C18 C21 -176.5(2) . . . . ?
C15 C14 C19 C18 -0.7(3) . . . . ?
N2 C14 C19 C18 -175.96(19) . . . . ?
C17 C18 C19 C14 -0.2(3) . . . . ?
C21 C18 C19 C14 177.22(19) . . . . ?
C15 C16 C20 F13 -16.0(3) . . . . ?
C17 C16 C20 F13 167.8(2) . . . . ?
C15 C16 C20 F14 104.7(3) . . . . ?
C17 C16 C20 F14 -71.5(3) . . . . ?
C15 C16 C20 F15 -136.1(2) . . . . ?
C17 C16 C20 F15 47.7(3) . . . . ?
C17 C18 C21 F18 -3.4(3) . . . . ?
C19 C18 C21 F18 179.23(19) . . . . ?
C17 C18 C21 F16 117.8(2) . . . . ?
C19 C18 C21 F16 -59.6(3) . . . . ?
C17 C18 C21 F17 -124.3(2) . . . . ?
C19 C18 C21 F17 58.3(3) . . . . ?
C27 C22 C23 C24 -1.5(4) . . . . ?
Ru1 C22 C23 C24 -57.1(2) . . . . ?
C27 C22 C23 Ru1 55.7(2) . . . . ?
C22 C23 C24 C25 4.3(4) . . . . ?
Ru1 C23 C24 C25 -52.1(2) . . . . ?
C22 C23 C24 Ru1 56.4(2) . . . . ?
C23 C24 C25 C26 -3.1(4) . . . . ?
Ru1 C24 C25 C26 -54.9(2) . . . . ?
C23 C24 C25 Ru1 51.8(2) . . . . ?
C24 C25 C26 C27 -1.0(4) . . . . ?
Ru1 C25 C26 C27 -56.2(2) . . . . ?
C24 C25 C26 Ru1 55.2(2) . . . . ?
C23 C22 C27 C26 -2.7(4) . . . . ?
Ru1 C22 C27 C26 52.0(2) . . . . ?
C23 C22 C27 Ru1 -54.7(2) . . . . ?
C25 C26 C27 C22 3.9(4) . . . . ?
Ru1 C26 C27 C22 -52.1(2) . . . . ?
C25 C26 C27 Ru1 56.1(2) . . . . ?
C11 C9 N1 C1 -179.7(2) . . . . ?
C10 C9 N1 C1 -0.2(3) . . . . ?
C11 C9 N1 Ru1 4.4(3) . . . . ?
C10 C9 N1 Ru1 -176.02(15) . . . . ?
C6 C1 N1 C9 82.9(3) . . . . ?
C2 C1 N1 C9 -101.2(3) . . . . ?
C6 C1 N1 Ru1 -100.8(2) . . . . ?
C2 C1 N1 Ru1 75.1(2) . . . . ?
C11 C12 N2 C14 176.8(2) . . . . ?
C13 C12 N2 C14 -2.6(3) . . . . ?
C11 C12 N2 Ru1 -6.4(3) . . . . ?
C13 C12 N2 Ru1 174.21(15) . . . . ?
C19 C14 N2 C12 -81.7(3) . . . . ?
C15 C14 N2 C12 103.0(3) . . . . ?
C19 C14 N2 Ru1 101.1(2) . . . . ?
C15 C14 N2 Ru1 -74.2(2) . . . . ?
C12 N2 Ru1 N1 10.66(18) . . . . ?
C14 N2 Ru1 N1 -172.37(15) . . . . ?
C12 N2 Ru1 C23 -157.89(18) . . . . ?
C14 N2 Ru1 C23 19.09(18) . . . . ?
C12 N2 Ru1 C22 -148.9(2) . . . . ?
C14 N2 Ru1 C22 28.1(3) . . . . ?
C12 N2 Ru1 C26 106.89(19) . . . . ?
C14 N2 Ru1 C26 -76.13(17) . . . . ?
C12 N2 Ru1 C25 135.1(2) . . . . ?
C14 N2 Ru1 C25 -47.94(16) . . . . ?
C12 N2 Ru1 C27 103.9(3) . . . . ?
C14 N2 Ru1 C27 -79.1(3) . . . . ?
C12 N2 Ru1 C24 172.35(19) . . . . ?
C14 N2 Ru1 C24 -10.68(17) . . . . ?
C12 N2 Ru1 Cl1 -72.87(18) . . . . ?
C14 N2 Ru1 Cl1 104.10(14) . . . . ?
C9 N1 Ru1 N2 -9.76(18) . . . . ?
C1 N1 Ru1 N2 174.16(15) . . . . ?
C9 N1 Ru1 C23 148.7(2) . . . . ?
C1 N1 Ru1 C23 -27.4(3) . . . . ?
C9 N1 Ru1 C22 161.16(18) . . . . ?
C1 N1 Ru1 C22 -14.91(18) . . . . ?
C9 N1 Ru1 C26 -131.12(19) . . . . ?
C1 N1 Ru1 C26 52.80(16) . . . . ?
C9 N1 Ru1 C25 -105.10(19) . . . . ?
C1 N1 Ru1 C25 78.83(17) . . . . ?
C9 N1 Ru1 C27 -168.44(19) . . . . ?
C1 N1 Ru1 C27 15.48(16) . . . . ?
C9 N1 Ru1 C24 -108.5(3) . . . . ?
C1 N1 Ru1 C24 75.5(3) . . . . ?
C9 N1 Ru1 Cl1 72.80(18) . . . . ?
C1 N1 Ru1 Cl1 -103.27(14) . . . . ?
C24 C23 Ru1 N2 -55.74(18) . . . . ?
C22 C23 Ru1 N2 174.01(14) . . . . ?
C24 C23 Ru1 N1 148.95(17) . . . . ?
C22 C23 Ru1 N1 18.7(3) . . . . ?
C24 C23 Ru1 C22 130.2(2) . . . . ?
C24 C23 Ru1 C26 64.49(16) . . . . ?
C22 C23 Ru1 C26 -65.76(16) . . . . ?
C24 C23 Ru1 C25 28.15(15) . . . . ?
C22 C23 Ru1 C25 -102.10(17) . . . . ?
C24 C23 Ru1 C27 101.17(17) . . . . ?
C22 C23 Ru1 C27 -29.08(15) . . . . ?
C22 C23 Ru1 C24 -130.2(2) . . . . ?
C24 C23 Ru1 Cl1 -136.66(15) . . . . ?
C22 C23 Ru1 Cl1 93.10(15) . . . . ?
C27 C22 Ru1 N2 -144.13(19) . . . . ?
C23 C22 Ru1 N2 -12.9(3) . . . . ?
C27 C22 Ru1 N1 58.47(17) . . . . ?
C23 C22 Ru1 N1 -170.34(14) . . . . ?
C27 C22 Ru1 C23 -131.2(2) . . . . ?
C27 C22 Ru1 C26 -28.07(15) . . . . ?
C23 C22 Ru1 C26 103.13(17) . . . . ?
C27 C22 Ru1 C25 -64.63(17) . . . . ?
C23 C22 Ru1 C25 66.56(17) . . . . ?
C23 C22 Ru1 C27 131.2(2) . . . . ?
C27 C22 Ru1 C24 -101.36(18) . . . . ?
C23 C22 Ru1 C24 29.84(16) . . . . ?
C27 C22 Ru1 Cl1 141.70(15) . . . . ?
C23 C22 Ru1 Cl1 -87.11(15) . . . . ?
C25 C26 Ru1 N2 51.59(18) . . . . ?
C27 C26 Ru1 N2 -178.19(14) . . . . ?
C25 C26 Ru1 N1 142.93(15) . . . . ?
C27 C26 Ru1 N1 -86.85(15) . . . . ?
C25 C26 Ru1 C23 -65.49(17) . . . . ?
C27 C26 Ru1 C23 64.73(16) . . . . ?
C25 C26 Ru1 C22 -102.83(17) . . . . ?
C27 C26 Ru1 C22 27.39(15) . . . . ?
C27 C26 Ru1 C25 130.2(2) . . . . ?
C25 C26 Ru1 C27 -130.2(2) . . . . ?
C25 C26 Ru1 C24 -29.44(16) . . . . ?
C27 C26 Ru1 C24 100.79(17) . . . . ?
C25 C26 Ru1 Cl1 -129.00(18) . . . . ?
C27 C26 Ru1 Cl1 1.2(3) . . . . ?
C26 C25 Ru1 N2 -137.78(15) . . . . ?
C24 C25 Ru1 N2 90.59(15) . . . . ?
C26 C25 Ru1 N1 -46.60(18) . . . . ?
C24 C25 Ru1 N1 -178.23(14) . . . . ?
C26 C25 Ru1 C23 103.73(17) . . . . ?
C24 C25 Ru1 C23 -27.91(16) . . . . ?
C26 C25 Ru1 C22 66.13(16) . . . . ?
C24 C25 Ru1 C22 -65.50(16) . . . . ?
C24 C25 Ru1 C26 -131.6(2) . . . . ?
C26 C25 Ru1 C27 30.35(15) . . . . ?
C24 C25 Ru1 C27 -101.28(17) . . . . ?
C26 C25 Ru1 C24 131.6(2) . . . . ?
C26 C25 Ru1 Cl1 137.87(15) . . . . ?
C24 C25 Ru1 Cl1 6.2(2) . . . . ?
C22 C27 Ru1 N2 138.6(2) . . . . ?
C26 C27 Ru1 N2 4.2(3) . . . . ?
C22 C27 Ru1 N1 -129.20(16) . . . . ?
C26 C27 Ru1 N1 96.43(15) . . . . ?
C22 C27 Ru1 C23 30.16(16) . . . . ?
C26 C27 Ru1 C23 -104.20(17) . . . . ?
C26 C27 Ru1 C22 -134.4(2) . . . . ?
C22 C27 Ru1 C26 134.4(2) . . . . ?
C22 C27 Ru1 C25 104.35(18) . . . . ?
C26 C27 Ru1 C25 -30.01(16) . . . . ?
C22 C27 Ru1 C24 67.09(17) . . . . ?
C26 C27 Ru1 C24 -67.28(16) . . . . ?
C22 C27 Ru1 Cl1 -45.07(17) . . . . ?
C26 C27 Ru1 Cl1 -179.44(13) . . . . ?
C23 C24 Ru1 N2 133.15(16) . . . . ?
C25 C24 Ru1 N2 -92.96(15) . . . . ?
C23 C24 Ru1 N1 -129.3(3) . . . . ?
C25 C24 Ru1 N1 4.6(4) . . . . ?
C25 C24 Ru1 C23 133.9(2) . . . . ?
C23 C24 Ru1 C22 -30.62(16) . . . . ?
C25 C24 Ru1 C22 103.28(17) . . . . ?
C23 C24 Ru1 C26 -104.64(17) . . . . ?
C25 C24 Ru1 C26 29.26(15) . . . . ?
C23 C24 Ru1 C25 -133.9(2) . . . . ?
C23 C24 Ru1 C27 -67.10(17) . . . . ?
C25 C24 Ru1 C27 66.80(16) . . . . ?
C23 C24 Ru1 Cl1 49.31(17) . . . . ?
C25 C24 Ru1 Cl1 -176.79(13) . . . . ?
